data_2004149
loop_
_publ_author_name
'Huang, X.-Y.'
'Ye, Q.'
'Meng, Q.-J.'
'You, X.-Z.'

_publ_section_title
;
 4,4'-Oxydianilinium Tetrachlorocadmate(II), an Intercalation Compound
;
_journal_issue 11
_journal_name_full 'Acta Crystallographica Section C'
_journal_page_first 2285
_journal_page_last 2287
_journal_paper_doi 10.1107/S0108270195005762
_journal_volume 51
_journal_year 1995
_chemical_formula_moiety 'C12 H14 Cd Cl4 N2 O1'
_chemical_formula_sum 'C12 H14 Cd Cl4 N2 O'
_chemical_formula_weight 456.48
_space_group_IT_number 60
_symmetry_cell_setting orthorhombic
_symmetry_space_group_name_Hall '-P 2n 2ab'
_symmetry_space_group_name_H-M 'P b c n'
_atom_type_scat_source IntTabIV
_cell_angle_alpha 90
_cell_angle_beta 90
_cell_angle_gamma 90
_cell_formula_units_Z 4
_cell_length_a 7.286(2)
_cell_length_b 7.408(2)
_cell_length_c 30.52(1)
_cell_measurement_reflns_used 25
_cell_measurement_temperature 296
_cell_measurement_theta_max 14.95
_cell_measurement_theta_min 13.97
_cell_volume 1647.3(8)
_diffrn_measurement_device 'Enraf-Nonius CAD4'
_diffrn_measurement_method \w/2\q
_diffrn_radiation_type MoK\a
_diffrn_radiation_wavelength 0.71069
_diffrn_reflns_av_R_equivalents 0
_diffrn_reflns_limit_h_max 8
_diffrn_reflns_limit_h_min 0
_diffrn_reflns_limit_k_max 8
_diffrn_reflns_limit_k_min 0
_diffrn_reflns_limit_l_max 36
_diffrn_reflns_limit_l_min 0
_diffrn_reflns_number 1747
_diffrn_reflns_theta_max 25
_diffrn_standards_decay_% 1.4
_diffrn_standards_interval_time 60
_diffrn_standards_number 3
_exptl_absorpt_coefficient_mu 1.971
_exptl_absorpt_correction_T_max 1.000
_exptl_absorpt_correction_T_min 0.869
_exptl_absorpt_correction_type 'empirical, \y scans'
_exptl_crystal_colour 'faint brown'
_exptl_crystal_density_diffrn 1.84
_exptl_crystal_description cubic
_exptl_crystal_size_max 0.6
_exptl_crystal_size_mid 0.5
_exptl_crystal_size_min 0.5
_refine_diff_density_max 0.978
_refine_diff_density_min -0.987
_refine_ls_extinction_coef 5.2556E-6
_refine_ls_extinction_method secondary
_refine_ls_goodness_of_fit_obs 1.86
_refine_ls_hydrogen_treatment 'H atoms refined isotropically'
_refine_ls_number_parameters 112
_refine_ls_number_reflns 1272
_refine_ls_R_factor_obs 0.041
_refine_ls_shift/esd_max 0.02
_refine_ls_structure_factor_coef F
_refine_ls_weighting_details 'w = 1/\s^2^(F)'
_refine_ls_weighting_scheme calc
_refine_ls_wR_factor_obs 0.054
_reflns_number_observed 1340
_reflns_number_total 1747
_reflns_observed_criterion >3\s(I)
_cod_data_source_file kh1005.cif
_cod_data_source_block kh1005a
_cod_depositor_comments
;
The following automatic conversions were performed:

'_refine_ls_weighting_scheme' value '1/\s^2^(F)' was changed to
'calc'. New tag '_refine_ls_weighting_details' was created. The value
of the new tag was set to 'w = 1/\s^2^(F)'.

Automatic conversion script
Id: cif_fix_values 3143 2015-03-26 13:38:13Z robertas 
;
_cod_original_cell_volume 1648.0(10)
_cod_database_code 2004149

loop_
_symmetry_equiv_pos_as_xyz
x,y,z
1/2+x,1/2+y,1/2-z
x,-y,1/2+z
1/2-x,1/2+y,z
-x,-y,-z
1/2-x,1/2-y,1/2+z
-x,y,1/2-z
1/2+x,1/2-y,-z

loop_
_atom_site_label
_atom_site_fract_x
_atom_site_fract_y
_atom_site_fract_z
_atom_site_B_iso_or_equiv
Cd 1.0000 0.5 0.5 1.46(3)
Cl(1) 1.0522(2) .4806(1) .58196(4) 2.33(5)
Cl(2) .7005(1) .3002(1) .51248(3) 2.04(4)
O(1) 1.0000 -.2325(6) 0.75 3.9(3)
N(1) 1.0209(6) .0541(7) .5818(1) 2.4(2)
C(1) .9937(5) -.1434(6) .7105(2) 2.4(2)
C(2) .8874(6) -.2182(5) .6785(1) 2.8(2)
C(3) .8917(6) -.1507(5) .6363(1) 2.3(2)
C(4) 1.0020(5) -.0059(5) .6275(2) 2.0(2)
C(5) 1.1047(6) .0749(6) .6596(1) 2.8(2)
C(6) 1.1009(8) .0071(6) .7016(2) 3.0(2)
H(1) 1.120(9) .022(8) .570(2) 5(2)
H(2) .796(7) -.319(6) .687(2) 4(1)
H(3) .821(7) -.195(6) .614(2) 4(1)
H(4) 1.006(6) .166(8) .579(2) 4(1)
H(5) 1.174(6) .169(6) .652(2) 4(1)
H(6) 1.167(7) 0.069(7) .727(2) 5(1)
H(7) .944(8) .003(5) .564(2) 2(1)

loop_
_geom_angle_atom_site_label_1
_geom_angle_atom_site_label_2
_geom_angle_atom_site_label_3
_geom_angle_site_symmetry_2
_geom_angle_site_symmetry_3
_geom_angle
_geom_angle_publ_flag
Cl(1) Cd Cl(1) . 5_766 180.00 yes
Cl(1) Cd Cl(2) . . 87.15(4) yes
Cl(1) Cd Cl(2) . 5_766 92.85(4) yes
Cl(1) Cd Cl(2) . 8_556 90.65(4) yes
Cl(1) Cd Cl(2) . 4_655 89.35(4) yes
Cl(2) Cd Cl(2) . 8_556 90.33(4) yes
Cl(2) Cd Cl(2) . 4_655 89.67(4) yes
Cl(2) Cd Cl(2) . 5_766 180.00 yes
Cd Cl(2) Cd 5_766 8_566 152.19(4) yes
C(1) O(1) C(1) . 7_756 122.7(5) yes
C(2) C(1) O(1) . . 116.8(4) yes
C(2) C(1) C(6) . . 120.6(4) yes
O(1) C(1) C(6) . . 122.4(4) yes
C(1) C(2) C(3) . . 120.4(4) yes
C(4) C(3) C(2) . . 118.7(4) yes
C(3) C(4) C(5) . . 121.6(5) yes
C(3) C(4) N(1) . . 118.6(4) yes
C(5) C(4) N(1) . . 119.7(4) yes
C(4) C(5) C(6) . . 119.7(4) yes
C(5) C(6) C(1) . . 119.0(4) yes
Cl(1) Cd Cl(2) . . 92.85(4) yes
Cl(1) Cd Cl(2) . . 87.15(4) yes
Cl(1) Cd Cl(2) . . 89.35(4) yes
Cl(1) Cd Cl(2) . . 90.65(4) yes
Cl(2) Cd Cl(2) . . 180(2) yes
Cl(2) Cd Cl(2) . . 89.67(2) yes
Cl(2) Cd Cl(2) . . 90.33(2) yes
H(1) N(1) H(4) . . 110(5) no
H(1) N(1) H(7) . . 100(6) no
H(1) N(1) C(4) . . 113(4) no
H(4) N(1) H(7) . . 106(5) no
H(4) N(1) C(4) . . 113(4) no
H(7) N(1) C(4) . . 114(4) no
H(2) C(2) C(1) . . 119(3) no
H(2) C(2) C(3) . . 120(3) no
H(3) C(3) C(4) . . 117(3) no
H(3) C(3) C(2) . . 124(3) no
H(5) C(5) C(4) . . 117(3) no
H(5) C(5) C(6) . . 123(3) no
H(6) C(6) C(5) . . 122(3) no
H(6) C(6) C(1) . . 119(3) no

loop_
_geom_bond_atom_site_label_1
_geom_bond_atom_site_label_2
_geom_bond_site_symmetry_2
_geom_bond_distance
_geom_bond_publ_flag
Cd Cl(1) . 2.5350(10) yes
Cd Cl(2) . 2.6640(10) yes
Cd Cl(2) 8_556 2.6880(10) yes
O(1) C(1) . 1.377(5) yes
N(1) C(4) . 1.471(7) yes
C(1) C(2) . 1.362(6) yes
C(1) C(6) . 1.388(7) yes
C(2) C(3) . 1.384(6) yes
C(3) C(4) . 1.367(6) yes
C(4) C(5) . 1.370(7) yes
C(5) C(6) . 1.379(6) yes
N(1) H(1) . 0.84(7) no
N(1) H(4) . 0.85(6) no
N(1) H(7) . 0.87(6) no
C(2) H(2) . 1.03(5) no
C(3) H(3) . 0.93(5) no
C(5) H(5) . 0.89(5) no
C(6) H(6) . 1.01(5) no

loop_
_geom_contact_atom_site_label_1
_geom_contact_atom_site_label_2
_geom_contact_distance
_geom_contact_site_symmetry_2
_geom_contact_publ_flag
Cl(1) N(1) 3.158(4) 4_755 yes
Cl(1) N(1) 3.168(5) . yes
Cl(2) N(1) 3.257(5) 4_655 yes
Cl(2) N(1) 3.340(5) 8_456 yes
